data_2241753
loop_
_publ_author_name
'Badri, Abdessalem'
'Ben Amara, Mongi'

_publ_section_title
;
 RbZnFe(PO~4~)~2~: synthesis and crystal structure
;
_journal_coeditor_code BR2261
_journal_issue 8
_journal_name_full 'Acta Crystallographica Section E'
_journal_page_first 1074
_journal_page_last 1076
_journal_paper_doi 10.1107/S205698901601046X
_journal_volume 72
_journal_year 2016
_chemical_formula_iupac 'Rb1 Zn1 Fe1 (P O4)2'
_chemical_formula_moiety 'Fe1 O8 P2 Rb1 Zn1'
_chemical_formula_sum 'Fe O8 P2 Rb Zn'
_chemical_formula_weight 396.63
_chemical_name_systematic
;
Rubidium zinc Iron(III) phosphate
;
_space_group_crystal_system monoclinic
_space_group_IT_number 15
_space_group_name_Hall '-C 2yc'
_space_group_name_H-M_alt 'C 1 2/c 1'
_symmetry_space_group_name_Hall '-C 2yc'
_symmetry_space_group_name_H-M 'C 1 2/c 1'
_audit_creation_method SHELXL-2014/7
_cell_angle_alpha 90
_cell_angle_beta 100.76(5)
_cell_angle_gamma 90
_cell_formula_units_Z 8
_cell_length_a 13.601(4)
_cell_length_b 13.304(5)
_cell_length_c 8.978(9)
_cell_measurement_reflns_used 25
_cell_measurement_temperature 293(2)
_cell_measurement_theta_max 11.08
_cell_measurement_theta_min 8.05
_cell_volume 1596.0(18)
_computing_cell_refinement
;
CAD-4 EXPRESS (Enraf--Nonius, 1994)
;
_computing_data_reduction
;
XCAD4 (Harms & Wocadlo, 1995)
;
_computing_molecular_graphics
;
DIAMOND (Brandenburg, 1999)
;
_computing_publication_material
;
WinGX (Farrugia, 2012)
;
_computing_structure_refinement
;
SHELXL2014 (Sheldrick, 2015)
;
_computing_structure_solution
;
SIR92 (Altomare <i>et al.</i>,  1993)
;
_diffrn_ambient_temperature 293(2)
_diffrn_measured_fraction_theta_full 0.995
_diffrn_measured_fraction_theta_max 0.995
_diffrn_measurement_device_type 'Enraf--Nonius TurboCAD-4'
_diffrn_measurement_method 'non-profiled \w/2\t scans'
_diffrn_radiation_type MoK\a
_diffrn_radiation_wavelength 0.71073
_diffrn_reflns_av_R_equivalents 0.0894
_diffrn_reflns_limit_h_max 15
_diffrn_reflns_limit_h_min -16
_diffrn_reflns_limit_k_max 15
_diffrn_reflns_limit_k_min 0
_diffrn_reflns_limit_l_max 10
_diffrn_reflns_limit_l_min 0
_diffrn_reflns_number 1409
_diffrn_reflns_theta_full 24.988
_diffrn_reflns_theta_max 24.988
_diffrn_reflns_theta_min 2.160
_diffrn_standards_decay_% 1
_diffrn_standards_interval_time 120
_diffrn_standards_number 2
_exptl_absorpt_coefficient_mu 11.293
_exptl_absorpt_correction_T_max 0.0698
_exptl_absorpt_correction_T_min 0.0542
_exptl_absorpt_correction_type refdelf
_exptl_absorpt_process_details
;
(Walker & Stuart 1983)
;
_exptl_crystal_colour brown
_exptl_crystal_density_diffrn 3.301
_exptl_crystal_density_method 'not measured'
_exptl_crystal_description Prism
_exptl_crystal_F_000 1496
_exptl_crystal_size_max 0.43
_exptl_crystal_size_mid 0.25
_exptl_crystal_size_min 0.18
_refine_diff_density_max 0.850
_refine_diff_density_min -0.755
_refine_ls_extinction_method none
_refine_ls_goodness_of_fit_ref 1.049
_refine_ls_matrix_type full
_refine_ls_number_parameters 118
_refine_ls_number_reflns 1409
_refine_ls_number_restraints 0
_refine_ls_restrained_S_all 1.049
_refine_ls_R_factor_all 0.0463
_refine_ls_R_factor_gt 0.0358
_refine_ls_shift/su_max 0.000
_refine_ls_shift/su_mean 0.000
_refine_ls_structure_factor_coef Fsqd
_refine_ls_weighting_details 'w=1/[\s^2^(Fo^2^)+(0.0565P)^2^+31.2735P] where P=(Fo^2^+2Fc^2^)/3'
_refine_ls_weighting_scheme calc
_refine_ls_wR_factor_gt 0.1005
_refine_ls_wR_factor_ref 0.1100
_reflns_number_gt 1227
_reflns_number_total 1409
_reflns_threshold_expression 'I > 2\s(I)'
_cod_data_source_file br2261sup1.cif
_cod_data_source_block I
_cod_database_code 2241753
_shelx_space_group_comment
;
The symmetry employed for this shelxl refinement is uniquely defined
by the following loop, which should always be used as a source of
symmetry information in preference to the above space-group names.
They are only intended as comments.
;

loop_
_space_group_symop_operation_xyz
'x, y, z'
'-x, y, -z+1/2'
'x+1/2, y+1/2, z'
'-x+1/2, y+1/2, -z+1/2'
'-x, -y, -z'
'x, -y, z-1/2'
'-x+1/2, -y+1/2, -z'
'x+1/2, -y+1/2, z-1/2'

loop_
_atom_site_type_symbol
_atom_site_label
_atom_site_fract_x
_atom_site_fract_y
_atom_site_fract_z
_atom_site_U_iso_or_equiv
_atom_site_adp_type
_atom_site_calc_flag
_atom_site_occupancy
Rb Rb 0.18260(6) 0.24668(6) 0.22827(9) 0.0316(3) Uani d 1
Zn Zn1 0.87122(6) 0.55912(6) 0.11383(9) 0.0169(3) Uani d 0.5
Fe Fe1 0.87122(6) 0.55912(6) 0.11383(9) 0.0169(3) Uani d 0.5
Zn Zn2 0.92406(6) 0.12098(6) -0.05652(9) 0.0166(3) Uani d 0.5
Fe Fe2 0.92406(6) 0.12098(6) -0.05652(9) 0.0166(3) Uani d 0.5
P P1 0.14761(12) 0.06205(13) -0.08572(19) 0.0166(4) Uani d 1
O O11 0.1420(4) -0.0526(4) -0.0852(6) 0.0295(12) Uani d 1
O O12 0.2450(3) 0.1026(4) 0.0096(6) 0.0243(11) Uani d 1
O O13 0.3570(5) 0.3996(5) 0.2456(6) 0.0397(15) Uani d 1
O O14 0.0638(4) 0.1055(5) -0.0151(7) 0.0385(14) Uani d 1
P P2 0.92645(12) 0.36174(12) -0.03358(18) 0.0144(4) Uani d 1
O O21 0.8903(5) 0.2550(4) -0.0146(7) 0.0323(13) Uani d 1
O O22 0.0389(4) 0.3613(4) -0.0253(6) 0.0269(11) Uani d 1
O O23 0.3731(4) 0.0942(5) 0.3168(6) 0.0367(14) Uani d 1
O O24 0.8990(4) 0.4217(4) 0.0972(6) 0.0252(11) Uani d 1

loop_
_atom_site_aniso_label
_atom_site_aniso_U_11
_atom_site_aniso_U_22
_atom_site_aniso_U_33
_atom_site_aniso_U_12
_atom_site_aniso_U_13
_atom_site_aniso_U_23
Rb 0.0383(5) 0.0321(5) 0.0259(4) 0.0006(3) 0.0097(3) -0.0044(3)
Zn1 0.0197(4) 0.0151(5) 0.0149(4) 0.0019(3) 0.0006(3) -0.0023(3)
Fe1 0.0197(4) 0.0151(5) 0.0149(4) 0.0019(3) 0.0006(3) -0.0023(3)
Zn2 0.0194(5) 0.0149(5) 0.0149(4) -0.0013(3) 0.0021(3) -0.0026(3)
Fe2 0.0194(5) 0.0149(5) 0.0149(4) -0.0013(3) 0.0021(3) -0.0026(3)
P1 0.0191(8) 0.0138(8) 0.0156(8) -0.0026(7) -0.0004(6) 0.0035(6)
O11 0.043(3) 0.014(3) 0.033(3) -0.003(2) 0.013(2) 0.003(2)
O12 0.019(2) 0.023(3) 0.028(3) -0.0014(19) -0.003(2) -0.003(2)
O13 0.059(4) 0.043(3) 0.015(3) -0.011(3) 0.002(3) 0.011(2)
O14 0.021(3) 0.042(3) 0.052(4) 0.000(2) 0.007(3) -0.017(3)
P2 0.0211(9) 0.0095(8) 0.0127(8) -0.0020(6) 0.0031(6) 0.0001(6)
O21 0.053(4) 0.016(3) 0.034(3) -0.010(2) 0.024(3) -0.010(2)
O22 0.023(3) 0.023(3) 0.037(3) 0.000(2) 0.010(2) 0.006(2)
O23 0.037(3) 0.056(4) 0.016(3) -0.006(3) 0.004(2) -0.011(2)
O24 0.040(3) 0.014(2) 0.023(3) 0.005(2) 0.009(2) -0.0051(19)

loop_
_atom_type_symbol
_atom_type_description
_atom_type_scat_dispersion_real
_atom_type_scat_dispersion_imag
_atom_type_scat_source
O O 0.0106 0.0060 'International Tables Vol C Tables 4.2.6.8 and 6.1.1.4'
P P 0.1023 0.0942 'International Tables Vol C Tables 4.2.6.8 and 6.1.1.4'
Fe Fe 0.3463 0.8444 'International Tables Vol C Tables 4.2.6.8 and 6.1.1.4'
Zn Zn 0.2839 1.4301 'International Tables Vol C Tables 4.2.6.8 and 6.1.1.4'
Rb Rb -0.9393 2.9676 'International Tables Vol C Tables 4.2.6.8 and 6.1.1.4'

loop_
_geom_angle_atom_site_label_1
_geom_angle_atom_site_label_2
_geom_angle_atom_site_label_3
_geom_angle_site_symmetry_1
_geom_angle_site_symmetry_3
_geom_angle
O21 Rb O12 2_655 . 142.06(14)
O21 Rb O14 2_655 . 115.16(17)
O12 Rb O14 . . 47.17(13)
O21 Rb O13 2_655 . 108.19(16)
O12 Rb O13 . . 98.37(15)
O14 Rb O13 . . 136.49(16)
O21 Rb O22 2_655 . 110.80(16)
O12 Rb O22 . . 92.90(15)
O14 Rb O22 . . 66.86(16)
O13 Rb O22 . . 94.89(14)
O21 Rb O24 2_655 2_655 47.19(13)
O12 Rb O24 . 2_655 169.12(13)
O14 Rb O24 . 2_655 128.20(14)
O13 Rb O24 . 2_655 79.99(16)
O22 Rb O24 . 2_655 76.59(15)
O21 Rb O11 2_655 6_556 56.47(13)
O12 Rb O11 . 6_556 85.60(14)
O14 Rb O11 . 6_556 76.11(17)
O13 Rb O11 . 6_556 135.33(15)
O22 Rb O11 . 6_556 129.51(14)
O24 Rb O11 2_655 6_556 103.19(13)
O21 Rb O12 2_655 7 139.13(14)
O12 Rb O12 . 7 78.67(16)
O14 Rb O12 . 7 95.38(16)
O13 Rb O12 . 7 45.51(13)
O22 Rb O12 . 7 55.68(13)
O24 Rb O12 2_655 7 92.85(14)
O11 Rb O12 6_556 7 163.87(13)
O21 Rb O23 2_655 . 101.14(15)
O12 Rb O23 . . 56.67(14)
O14 Rb O23 . . 94.63(15)
O13 Rb O23 . . 80.27(17)
O22 Rb O23 . . 147.51(14)
O24 Rb O23 2_655 . 132.85(14)
O11 Rb O23 6_556 . 64.93(15)
O12 Rb O23 7 . 102.79(14)
O21 Rb O21 2_655 8_456 76.81(19)
O12 Rb O21 . 8_456 98.31(14)
O14 Rb O21 . 8_456 139.07(14)
O13 Rb O21 . 8_456 54.77(14)
O22 Rb O21 . 8_456 148.78(13)
O24 Rb O21 2_655 8_456 89.55(14)
O11 Rb O21 6_556 8_456 80.58(14)
O12 Rb O21 7 8_456 98.09(13)
O23 Rb O21 . 8_456 44.69(13)
O23 Zn1 O24 3 . 110.7(3)
O23 Zn1 O12 3 3 104.6(2)
O24 Zn1 O12 . 3 115.9(2)
O23 Zn1 O22 3 5_665 112.0(3)
O24 Zn1 O22 . 5_665 110.8(2)
O12 Zn1 O22 3 5_665 102.6(2)
O13 Zn2 O14 8 1_655 118.1(3)
O13 Zn2 O21 8 . 103.5(3)
O14 Zn2 O21 1_655 . 109.7(3)
O13 Zn2 O11 8 5_655 110.9(3)
O14 Zn2 O11 1_655 5_655 113.5(3)
O21 Zn2 O11 . 5_655 98.8(2)
O13 P1 O14 7 . 111.5(4)
O13 P1 O11 7 . 110.3(3)
O14 P1 O11 . . 109.7(3)
O13 P1 O12 7 . 106.8(3)
O14 P1 O12 . . 105.7(3)
O11 P1 O12 . . 112.8(3)
O22 P2 O23 1_655 8 110.8(3)
O22 P2 O24 1_655 . 110.8(3)
O23 P2 O24 8 . 109.5(3)
O22 P2 O21 1_655 . 109.5(3)
O23 P2 O21 8 . 110.3(3)
O24 P2 O21 . . 105.7(3)

loop_
_geom_bond_atom_site_label_1
_geom_bond_atom_site_label_2
_geom_bond_site_symmetry_2
_geom_bond_distance
Rb O21 2_655 2.925(6)
Rb O12 . 2.979(5)
Rb O14 . 3.098(6)
Rb O13 . 3.107(6)
Rb O22 . 3.109(5)
Rb O24 2_655 3.123(5)
Rb O11 6_556 3.181(5)
Rb O12 7 3.215(6)
Rb O23 . 3.269(6)
Rb O21 8_456 3.298(7)
Zn1 O23 3 1.877(5)
Zn1 O24 . 1.879(5)
Zn1 O12 3 1.886(5)
Zn1 O22 5_665 1.900(5)
Zn2 O13 8 1.860(6)
Zn2 O14 1_655 1.878(5)
Zn2 O21 . 1.897(5)
Zn2 O11 5_655 1.919(5)
P1 O13 7 1.514(5)
P1 O14 . 1.519(6)
P1 O11 . 1.527(5)
P1 O12 . 1.535(5)
P2 O22 1_655 1.517(5)
P2 O23 8 1.520(5)
P2 O24 . 1.523(5)
P2 O21 . 1.522(5)

_cod_database_fobs_code 2241753
